data_4068665
loop_
_publ_author_name
'Fandos, Rosa'
'Gallego, Beatriz'
'L\'opez-Solera, Mar\'ia Isabel'
'Otero, Antonio'
'Rodr\'iguez, Ana'
'Ruiz, Mar\'ia Jos\'e'
'Terreros, Pilar'
'van Mourik, Tanja'

_publ_section_title
;
 Can Related Pyridine&#x2212;Alkoxide Titanium Complexes Adopt Different
 Geometries? A Combined Experimental and Theoretical Study
;
_journal_issue 5
_journal_name_full Organometallics
_journal_page_first 1329
_journal_paper_doi 10.1021/om8010239
_journal_volume 28
_journal_year 2009
_chemical_formula_sum 'C17 H22 Cl N O2 Ti'
_chemical_formula_weight 355.71
_chemical_name_systematic
;
 ?
;
_space_group_IT_number 14
_symmetry_cell_setting monoclinic
_symmetry_space_group_name_Hall '-P 2ybc'
_symmetry_space_group_name_H-M 'P 1 21/c 1'
_atom_sites_solution_hydrogens geom
_atom_sites_solution_primary direct
_atom_sites_solution_secondary difmap
_audit_creation_method SHELXL-97
_cell_angle_alpha 90.00
_cell_angle_beta 109.024(3)
_cell_angle_gamma 90.00
_cell_formula_units_Z 4
_cell_length_a 14.4274(10)
_cell_length_b 8.2811(5)
_cell_length_c 14.4114(8)
_cell_measurement_temperature 180(2)
_cell_volume 1627.76(18)
_computing_cell_refinement 'Bruker SAINT'
_computing_data_collection 'Bruker APEX'
_computing_data_reduction 'Bruker SAINT, SADABS, XPREP'
_computing_molecular_graphics 'Bruker SHELXTL'
_computing_publication_material 'Bruker SHELXTL'
_computing_structure_refinement 'SHELXL-97 (Sheldrick, 1997)'
_computing_structure_solution 'SHELXS-97 (Sheldrick, 1990)'
_diffrn_ambient_temperature 180(2)
_diffrn_measured_fraction_theta_full 0.990
_diffrn_measured_fraction_theta_max 0.990
_diffrn_measurement_device_type 'CCD area detector'
_diffrn_measurement_method 'phi scans'
_diffrn_radiation_monochromator graphite
_diffrn_radiation_source 'fine-focus sealed tube'
_diffrn_radiation_type MoK\a
_diffrn_radiation_wavelength 0.71073
_diffrn_reflns_av_R_equivalents 0.0894
_diffrn_reflns_av_sigmaI/netI 0.0814
_diffrn_reflns_limit_h_max 20
_diffrn_reflns_limit_h_min -20
_diffrn_reflns_limit_k_max 11
_diffrn_reflns_limit_k_min -11
_diffrn_reflns_limit_l_max 15
_diffrn_reflns_limit_l_min -20
_diffrn_reflns_number 28825
_diffrn_reflns_theta_full 30.60
_diffrn_reflns_theta_max 30.60
_diffrn_reflns_theta_min 1.49
_exptl_absorpt_coefficient_mu 0.696
_exptl_absorpt_correction_T_max 0.9794
_exptl_absorpt_correction_T_min 0.8398
_exptl_absorpt_correction_type multi-scan
_exptl_absorpt_process_details SADABS
_exptl_crystal_colour orange
_exptl_crystal_density_diffrn 1.451
_exptl_crystal_density_method 'not measured'
_exptl_crystal_description plate
_exptl_crystal_F_000 744
_exptl_crystal_size_max 0.26
_exptl_crystal_size_mid 0.16
_exptl_crystal_size_min 0.03
_refine_diff_density_max 0.781
_refine_diff_density_min -0.516
_refine_diff_density_rms 0.106
_refine_ls_extinction_method none
_refine_ls_goodness_of_fit_ref 0.995
_refine_ls_hydrogen_treatment constr
_refine_ls_matrix_type full
_refine_ls_number_parameters 204
_refine_ls_number_reflns 4961
_refine_ls_number_restraints 0
_refine_ls_restrained_S_all 0.995
_refine_ls_R_factor_all 0.1060
_refine_ls_R_factor_gt 0.0555
_refine_ls_shift/su_max 0.001
_refine_ls_shift/su_mean 0.000
_refine_ls_structure_factor_coef Fsqd
_refine_ls_weighting_details 'calc w=1/[\s^2^(Fo^2^)+(0.0945P)^2^+0.0000P] where P=(Fo^2^+2Fc^2^)/3'
_refine_ls_weighting_scheme calc
_refine_ls_wR_factor_gt 0.1427
_refine_ls_wR_factor_ref 0.1792
_reflns_number_gt 2911
_reflns_number_total 4961
_reflns_threshold_expression >2sigma(I)
_cod_data_source_file om8010239_si_002.cif
_cod_data_source_block 1
_cod_original_cell_volume 1627.76(17)
_cod_original_sg_symbol_H-M P21/c
_cod_database_code 4068665

loop_
_symmetry_equiv_pos_as_xyz
'x, y, z'
'-x, y+1/2, -z+1/2'
'-x, -y, -z'
'x, -y-1/2, z-1/2'

loop_
_atom_site_label
_atom_site_type_symbol
_atom_site_fract_x
_atom_site_fract_y
_atom_site_fract_z
_atom_site_U_iso_or_equiv
_atom_site_adp_type
_atom_site_occupancy
_atom_site_symmetry_multiplicity
_atom_site_calc_flag
_atom_site_refinement_flags
Ti1 Ti 0.72286(4) 0.37101(6) 0.94962(3) 0.02206(15) Uani 1 1 d .
Cl1 Cl 0.69508(6) 0.12711(9) 0.86380(6) 0.0350(2) Uani 1 1 d .
N1 N 0.57296(17) 0.3468(3) 0.94376(16) 0.0242(5) Uani 1 1 d .
O1 O 0.72519(15) 0.2895(3) 1.07417(13) 0.0297(5) Uani 1 1 d .
O2 O 0.64791(15) 0.5098(2) 0.84706(14) 0.0299(5) Uani 1 1 d .
C1 C 0.6453(2) 0.2170(4) 1.0925(2) 0.0314(7) Uani 1 1 d .
H1A H 0.6418 0.2546 1.1565 0.038 Uiso 1 1 calc R
H1B H 0.6539 0.0983 1.0957 0.038 Uiso 1 1 calc R
C2 C 0.5523(2) 0.2593(3) 1.01275(19) 0.0268(6) Uani 1 1 d .
C3 C 0.4575(2) 0.2189(4) 1.0032(2) 0.0347(7) Uani 1 1 d .
H3 H 0.4430 0.1550 1.0514 0.042 Uiso 1 1 calc R
C4 C 0.3830(2) 0.2743(4) 0.9208(2) 0.0355(7) Uani 1 1 d .
H4 H 0.3168 0.2476 0.9125 0.043 Uiso 1 1 calc R
C5 C 0.4048(2) 0.3683(4) 0.8505(2) 0.0331(7) Uani 1 1 d .
H5 H 0.3544 0.4071 0.7944 0.040 Uiso 1 1 calc R
C6 C 0.5016(2) 0.4033(3) 0.8648(2) 0.0270(6) Uani 1 1 d .
C7 C 0.5466(2) 0.5005(4) 0.8023(2) 0.0331(7) Uani 1 1 d .
H7A H 0.5315 0.4492 0.7370 0.040 Uiso 1 1 calc R
H7B H 0.5183 0.6106 0.7929 0.040 Uiso 1 1 calc R
C8 C 0.8853(2) 0.3342(4) 0.9329(2) 0.0261(6) Uani 1 1 d .
C9 C 0.8476(2) 0.4845(3) 0.8897(2) 0.0264(6) Uani 1 1 d .
C10 C 0.8374(2) 0.5859(3) 0.9646(2) 0.0261(6) Uani 1 1 d .
C11 C 0.8676(2) 0.4974(3) 1.05342(19) 0.0243(6) Uani 1 1 d .
C12 C 0.8968(2) 0.3423(3) 1.03358(19) 0.0247(6) Uani 1 1 d .
C13 C 0.9166(2) 0.1964(4) 0.8826(2) 0.0371(8) Uani 1 1 d .
H13A H 0.9846 0.2127 0.8852 0.056 Uiso 1 1 calc R
H13B H 0.8741 0.1913 0.8140 0.056 Uiso 1 1 calc R
H13C H 0.9114 0.0951 0.9157 0.056 Uiso 1 1 calc R
C14 C 0.8253(3) 0.5299(4) 0.7842(2) 0.0386(8) Uani 1 1 d .
H14A H 0.7644 0.5924 0.7623 0.058 Uiso 1 1 calc R
H14B H 0.8179 0.4318 0.7444 0.058 Uiso 1 1 calc R
H14C H 0.8792 0.5952 0.7769 0.058 Uiso 1 1 calc R
C15 C 0.8041(2) 0.7587(4) 0.9493(2) 0.0358(7) Uani 1 1 d .
H15A H 0.8183 0.8121 1.0131 0.054 Uiso 1 1 calc R
H15B H 0.7334 0.7622 0.9144 0.054 Uiso 1 1 calc R
H15C H 0.8388 0.8144 0.9104 0.054 Uiso 1 1 calc R
C16 C 0.8736(2) 0.5579(4) 1.1538(2) 0.0339(7) Uani 1 1 d .
H16A H 0.8581 0.6734 1.1502 0.051 Uiso 1 1 calc R
H16B H 0.9401 0.5408 1.1994 0.051 Uiso 1 1 calc R
H16C H 0.8267 0.4988 1.1771 0.051 Uiso 1 1 calc R
C17 C 0.9354(2) 0.2101(4) 1.1064(2) 0.0329(7) Uani 1 1 d .
H17A H 1.0069 0.2046 1.1237 0.049 Uiso 1 1 calc R
H17B H 0.9066 0.1069 1.0778 0.049 Uiso 1 1 calc R
H17C H 0.9181 0.2319 1.1655 0.049 Uiso 1 1 calc R

loop_
_atom_site_aniso_label
_atom_site_aniso_U_11
_atom_site_aniso_U_22
_atom_site_aniso_U_33
_atom_site_aniso_U_23
_atom_site_aniso_U_13
_atom_site_aniso_U_12
Ti1 0.0208(3) 0.0215(3) 0.0217(2) 0.00036(18) 0.00399(19) -0.0007(2)
Cl1 0.0317(4) 0.0282(4) 0.0410(4) -0.0112(3) 0.0059(3) -0.0019(3)
N1 0.0213(13) 0.0249(12) 0.0247(11) -0.0014(9) 0.0051(9) 0.0009(10)
O1 0.0222(11) 0.0397(12) 0.0249(9) 0.0052(8) 0.0044(8) -0.0051(9)
O2 0.0216(11) 0.0310(11) 0.0338(10) 0.0089(8) 0.0047(8) 0.0018(9)
C1 0.0296(17) 0.0351(17) 0.0267(14) 0.0040(12) 0.0055(12) -0.0048(13)
C2 0.0255(16) 0.0295(15) 0.0251(13) 0.0011(11) 0.0079(11) 0.0008(12)
C3 0.0337(19) 0.0381(18) 0.0332(15) -0.0009(13) 0.0122(13) -0.0053(14)
C4 0.0221(16) 0.0447(19) 0.0376(16) -0.0014(14) 0.0069(13) -0.0005(14)
C5 0.0236(16) 0.0359(18) 0.0338(15) -0.0022(13) 0.0009(12) 0.0023(13)
C6 0.0248(16) 0.0266(15) 0.0267(13) -0.0001(11) 0.0045(11) 0.0042(12)
C7 0.0276(17) 0.0379(18) 0.0300(14) 0.0077(12) 0.0044(12) 0.0031(14)
C8 0.0217(15) 0.0296(15) 0.0268(13) -0.0018(11) 0.0078(11) -0.0002(12)
C9 0.0219(15) 0.0282(15) 0.0282(13) 0.0035(11) 0.0069(11) -0.0016(12)
C10 0.0238(15) 0.0239(14) 0.0304(14) 0.0061(11) 0.0085(12) -0.0010(11)
C11 0.0200(14) 0.0271(15) 0.0245(12) -0.0036(10) 0.0053(11) -0.0040(11)
C12 0.0188(14) 0.0291(15) 0.0240(13) 0.0026(10) 0.0040(11) -0.0016(11)
C13 0.038(2) 0.0396(19) 0.0398(17) -0.0076(14) 0.0211(15) 0.0026(15)
C14 0.037(2) 0.047(2) 0.0311(15) 0.0078(13) 0.0107(14) -0.0067(16)
C15 0.0346(19) 0.0241(16) 0.0487(18) 0.0054(13) 0.0134(14) 0.0017(14)
C16 0.0305(18) 0.0398(19) 0.0291(14) -0.0062(12) 0.0065(12) -0.0016(14)
C17 0.0279(17) 0.0372(18) 0.0324(15) 0.0065(13) 0.0082(12) 0.0057(14)

loop_
_atom_type_symbol
_atom_type_description
_atom_type_scat_dispersion_real
_atom_type_scat_dispersion_imag
_atom_type_scat_source
C C 0.0033 0.0016 'International Tables Vol C Tables 4.2.6.8 and 6.1.1.4'
H H 0.0000 0.0000 'International Tables Vol C Tables 4.2.6.8 and 6.1.1.4'
N N 0.0061 0.0033 'International Tables Vol C Tables 4.2.6.8 and 6.1.1.4'
O O 0.0106 0.0060 'International Tables Vol C Tables 4.2.6.8 and 6.1.1.4'
Cl Cl 0.1484 0.1585 'International Tables Vol C Tables 4.2.6.8 and 6.1.1.4'
Ti Ti 0.2776 0.4457 'International Tables Vol C Tables 4.2.6.8 and 6.1.1.4'

loop_
_geom_angle_atom_site_label_1
_geom_angle_atom_site_label_2
_geom_angle_atom_site_label_3
_geom_angle
O2 Ti1 O1 140.76(9)
O2 Ti1 N1 73.51(9)
O1 Ti1 N1 73.29(9)
O2 Ti1 Cl1 98.91(7)
O1 Ti1 Cl1 98.04(7)
N1 Ti1 Cl1 84.35(6)
O2 Ti1 C11 112.47(9)
O1 Ti1 C11 79.71(9)
N1 Ti1 C11 137.12(9)
Cl1 Ti1 C11 132.69(8)
O2 Ti1 C10 79.74(9)
O1 Ti1 C10 112.26(9)
N1 Ti1 C10 137.00(10)
Cl1 Ti1 C10 133.35(8)
C11 Ti1 C10 34.52(9)
O2 Ti1 C12 132.98(9)
O1 Ti1 C12 78.30(9)
N1 Ti1 C12 151.56(9)
Cl1 Ti1 C12 98.68(7)
C11 Ti1 C12 34.20(9)
C10 Ti1 C12 56.87(10)
O2 Ti1 C9 77.84(9)
O1 Ti1 C9 133.21(9)
N1 Ti1 C9 151.34(9)
Cl1 Ti1 C9 99.55(7)
C11 Ti1 C9 56.77(9)
C10 Ti1 C9 34.11(10)
C12 Ti1 C9 56.38(9)
O2 Ti1 C8 108.53(9)
O1 Ti1 C8 108.91(9)
N1 Ti1 C8 165.42(9)
Cl1 Ti1 C8 81.07(7)
C11 Ti1 C8 56.30(9)
C10 Ti1 C8 56.40(10)
C12 Ti1 C8 33.58(9)
C9 Ti1 C8 33.83(10)
C2 N1 C6 121.4(3)
C2 N1 Ti1 119.12(19)
C6 N1 Ti1 118.98(19)
C1 O1 Ti1 124.49(17)
C7 O2 Ti1 124.76(18)
O1 C1 C2 110.0(2)
N1 C2 C3 120.9(3)
N1 C2 C1 109.6(2)
C3 C2 C1 129.5(3)
C2 C3 C4 118.1(3)
C5 C4 C3 120.7(3)
C6 C5 C4 117.9(3)
N1 C6 C5 120.9(3)
N1 C6 C7 109.4(3)
C5 C6 C7 129.7(3)
O2 C7 C6 110.1(2)
C12 C8 C9 108.1(3)
C12 C8 C13 125.6(3)
C9 C8 C13 126.1(3)
C12 C8 Ti1 71.86(16)
C9 C8 Ti1 72.06(17)
C13 C8 Ti1 126.2(2)
C10 C9 C8 107.9(2)
C10 C9 C14 125.9(3)
C8 C9 C14 126.2(3)
C10 C9 Ti1 71.60(16)
C8 C9 Ti1 74.11(17)
C14 C9 Ti1 121.4(2)
C9 C10 C11 107.8(3)
C9 C10 C15 124.2(2)
C11 C10 C15 128.0(3)
C9 C10 Ti1 74.29(17)
C11 C10 Ti1 72.30(16)
C15 C10 Ti1 121.1(2)
C12 C11 C10 108.2(2)
C12 C11 C16 124.7(3)
C10 C11 C16 127.0(3)
C12 C11 Ti1 74.38(16)
C10 C11 Ti1 73.18(16)
C16 C11 Ti1 120.9(2)
C8 C12 C11 108.0(2)
C8 C12 C17 125.6(3)
C11 C12 C17 126.4(2)
C8 C12 Ti1 74.56(16)
C11 C12 Ti1 71.42(16)
C17 C12 Ti1 120.8(2)

loop_
_geom_bond_atom_site_label_1
_geom_bond_atom_site_label_2
_geom_bond_distance
Ti1 O2 1.9057(19)
Ti1 O1 1.9076(19)
Ti1 N1 2.146(2)
Ti1 Cl1 2.3338(9)
Ti1 C11 2.379(3)
Ti1 C10 2.390(3)
Ti1 C12 2.417(3)
Ti1 C9 2.425(3)
Ti1 C8 2.451(3)
N1 C2 1.340(3)
N1 C6 1.345(4)
O1 C1 1.399(4)
O2 C7 1.394(4)
C1 C2 1.496(4)
C2 C3 1.370(4)
C3 C4 1.394(4)
C4 C5 1.393(4)
C5 C6 1.374(4)
C6 C7 1.505(4)
C8 C12 1.407(4)
C8 C9 1.419(4)
C8 C13 1.498(4)
C9 C10 1.412(4)
C9 C14 1.496(4)
C10 C11 1.415(4)
C10 C15 1.502(4)
C11 C12 1.411(4)
C11 C16 1.506(4)
C12 C17 1.493(4)
